data_9005697
loop_
_publ_author_name
'Holtstam, D.'
'Kolitsch, U.'
'Andersson, U. B.'

_publ_section_title
;Vastmanlandite-(Ce) - a new lanthanide- and F-bearing sorosilicate mineral
 from Vastmanland, Sweden: description, crystal structure, and relation to
 gatelite-(Ce) Locality: Vastmanland, Sweden
;
_journal_name_full 'European Journal of Mineralogy'
_journal_page_first 129
_journal_page_last 141
_journal_paper_doi 10.1127/0935-1221/2005/0017-0129
_journal_volume 17
_journal_year 2005
_chemical_compound_source 'Vastmanland, Sweden'
_chemical_formula_sum 'Al1.928 Ca0.922 Ce3.078 F0.461 Fe0.514 H2 Mg1.558 O21.539 Si5'
_chemical_name_mineral Vastmanlandite-(Ce)
_space_group_IT_number 11
_symmetry_space_group_name_Hall '-P 2yb'
_symmetry_space_group_name_H-M 'P 1 21/m 1'
_cell_angle_alpha 90
_cell_angle_beta 94.58
_cell_angle_gamma 90
_cell_formula_units_Z 2
_cell_length_a 8.939
_cell_length_b 5.706
_cell_length_c 15.855
_cell_volume 806.117
_database_code_amcsd 0007088
_exptl_crystal_density_diffrn 4.460
_cod_original_formula_sum 'Ce3.078 Ca.922 Mg1.558 Fe.514 Al1.928 Si5 O21.539 F.461 H2'
_cod_database_code 9005697

loop_
_space_group_symop_operation_xyz
x,y,z
x,1/2-y,z
-x,1/2+y,-z
-x,-y,-z

loop_
_atom_site_aniso_label
_atom_site_aniso_U_11
_atom_site_aniso_U_22
_atom_site_aniso_U_33
_atom_site_aniso_U_12
_atom_site_aniso_U_13
_atom_site_aniso_U_23
Ce3+1 0.00922 0.01636 0.00705 0.00000 0.00133 0.00000
Ce3+2 0.00869 0.01298 0.00702 0.00000 0.00116 0.00000
Ce3+3 0.01480 0.01210 0.00610 0.00090 0.00049 -0.00040
Ca 0.01030 0.01150 0.01070 0.00000 -0.00270 0.00000
Ce3+ 0.01030 0.01150 0.01070 0.00000 -0.00270 0.00000
MgM1 0.00660 0.00490 0.00770 0.00050 0.00150 0.00070
FeM1 0.00660 0.00490 0.00770 0.00050 0.00150 0.00070
MgM3 0.01080 0.00850 0.00810 0.00000 0.00200 0.00000
FeM3 0.01080 0.00850 0.00810 0.00000 0.00200 0.00000
AlM2 0.00650 0.00620 0.00850 -0.00040 0.00190 -0.00010
FeM2 0.00650 0.00620 0.00850 -0.00040 0.00190 -0.00010
Si1 0.00680 0.00610 0.00630 0.00000 0.00070 0.00000
Si2 0.00550 0.00640 0.00630 0.00000 0.00060 0.00000
Si3 0.00420 0.00660 0.00590 0.00000 0.00080 0.00000
Si4 0.00520 0.01110 0.00690 0.00000 0.00010 0.00000
Si5 0.00650 0.00640 0.00640 0.00000 0.00210 0.00000
O1 0.00940 0.00820 0.01240 -0.00160 0.00090 0.00080
O2 0.00830 0.00940 0.00930 0.00230 0.00090 -0.00090
O3 0.01250 0.00730 0.01190 -0.00080 0.00440 0.00020
O5 0.00900 0.00860 0.00850 0.00000 0.00210 0.00000
O6 0.00670 0.00890 0.01200 0.00000 -0.00210 0.00000
O7 0.01100 0.01200 0.01000 0.00000 0.00360 0.00000
O8 0.00700 0.03300 0.01300 0.00000 0.00060 0.00000
O9 0.01400 0.02300 0.00900 0.00000 -0.00320 0.00000
O11 0.01180 0.00790 0.01720 -0.00120 0.00610 0.00010
O13 0.00480 0.01100 0.01100 0.00000 -0.00040 0.00000
O14 0.00860 0.00910 0.03000 0.00110 -0.00350 -0.00080
O15 0.01300 0.01700 0.00900 -0.00040 -0.00100 0.00200
O16 0.04400 0.05400 0.00700 0.00000 0.00300 0.00000
O17 0.00700 0.04000 0.02100 0.00000 0.00150 0.00000
O-H1 0.00650 0.01000 0.00900 0.00000 0.00090 0.00000
O-H2 0.00750 0.00880 0.00900 0.00000 0.00090 0.00000
O 0.00540 0.00390 0.00480 0.00000 0.00120 0.00000
F 0.00540 0.00390 0.00480 0.00000 0.00120 0.00000

loop_
_atom_site_label
_atom_site_fract_x
_atom_site_fract_y
_atom_site_fract_z
_atom_site_occupancy
_atom_site_U_iso_or_equiv
_atom_site_type_symbol
_atom_site_attached_hydrogens
Ce3+1 0.85943 0.75000 0.25017 1.00000 0.01084 Ce 0
Ce3+2 0.58997 0.25000 0.16558 1.00000 0.00953 Ce 0
Ce3+3 0.77129 0.72000 0.00960 0.50000 0.01100 Ce 0
Ca 0.18223 0.75000 0.40937 0.92200 0.01100 Ca 0
Ce3+ 0.18223 0.75000 0.40937 0.07800 0.01100 Ce 0
MgM1 0.50000 0.50000 0.50000 0.81200 0.00640 Mg 0
FeM1 0.50000 0.50000 0.50000 0.18800 0.00640 Fe 0
MgM3 0.68719 0.25000 0.37631 0.74600 0.00900 Mg 0
FeM3 0.68719 0.25000 0.37631 0.25400 0.00900 Fe 0
AlM2 0.22646 0.50080 0.20392 0.96400 0.00700 Al 0
FeM2 0.22646 0.50080 0.20392 0.03600 0.00700 Fe 0
Si1 0.82068 0.75000 0.47627 1.00000 0.00640 Si 0
Si2 0.03461 0.25000 0.33421 1.00000 0.00600 Si 0
Si3 0.50998 0.75000 0.31233 1.00000 0.00560 Si 0
Si4 0.93385 0.25000 0.10290 1.00000 0.00780 Si 0
Si5 0.42363 0.75000 0.07729 1.00000 0.00630 Si 0
O1 0.72300 0.50740 0.47890 1.00000 0.01000 O 0
O2 0.61300 0.52430 0.29111 1.00000 0.00900 O 0
O3 0.11040 0.48590 0.29840 1.00000 0.01040 O 0
O5 0.54160 0.25000 0.59020 1.00000 0.00870 O 0
O6 0.34600 0.75000 0.25650 1.00000 0.00930 O 0
O7 0.92090 0.75000 0.39730 1.00000 0.01080 O 0
O8 0.85970 0.25000 0.30660 1.00000 0.01770 O 0
O9 0.06590 0.25000 0.43690 1.00000 0.01560 O 0
O11 0.34201 0.51000 0.10830 1.00000 0.01200 O 0
O13 0.89150 0.75000 0.85300 1.00000 0.00900 O 0
O14 0.83860 0.47440 0.13160 1.00000 0.01610 O 0
O15 0.95210 0.32730 0.00490 0.50000 0.01320 O 0
O16 0.41660 0.75000 0.97700 1.00000 0.03510 O 0
O17 0.59490 0.75000 0.11730 1.00000 0.02240 O 0
O-H1 0.35000 0.25000 0.24610 1.00000 0.00850 O 1
O-H2 0.10330 0.75000 0.16200 1.00000 0.00850 O 1
O 0.47920 0.25000 0.41700 0.53900 0.00470 O 0
F 0.47920 0.25000 0.41700 0.46100 0.00470 F 0

loop_
_cod_changelog_entry_id
_cod_changelog_entry_author
_cod_changelog_entry_date
_cod_changelog_entry_text
1
;cod-tools version 3.8.0
Id: cif_guess_AMCSD_atom_types 9574 2023-05-10 09:00:05Z saulius
;
2023-05-10T18:50:19+03:00
;Derived atom types and hydrogen counts
from atom names that follow the AMCSD naming convention
(Wat == water, O-H == hydroxyl).
;
2
;cod-tools version 3.10.1
Id: cif_fix_AMCSD_aniso_labels 10200 2024-08-01 14:09:44Z saulius
;
2024-08-02T12:21:01+03:00
;Changed the following '_atom_site_aniso_label' values:
'OH1' -> 'O-H1'
'OH2' -> 'O-H2'
;

loop_
_cod_related_entry_id
_cod_related_entry_database
_cod_related_entry_code
1 AMCSD 0007088
